data_7114898
loop_
_publ_author_name
'Catalano, Vincent J.'
'Malwitz, Mark A.'
'Noll, Bruce C.'

_publ_section_title
;
 A linearly coordinated Hg(0) trapped in a gold(i) metallocryptand cage
;
_journal_issue 6
_journal_name_full 'Chemical Communications'
_journal_page_first 581
_journal_paper_doi 10.1039/b100432h
_journal_year 2001
_chemical_formula_sum 'C112 H78 Au2 F12 Hg N8 P8'
_chemical_formula_weight 2606.11
_chemical_name_common 1
_chemical_name_systematic
; 
? 
;
_space_group_IT_number 14
_symmetry_cell_setting monoclinic
_symmetry_space_group_name_Hall '-P 2yn'
_symmetry_space_group_name_H-M 'P 1 21/n 1'
_atom_sites_solution_hydrogens geom
_atom_sites_solution_primary direct
_atom_sites_solution_secondary difmap
_audit_creation_method SHELXL-97
_cell_angle_alpha 90.00
_cell_angle_beta 91.6860(10)
_cell_angle_gamma 90.00
_cell_formula_units_Z 4
_cell_length_a 17.6778(5)
_cell_length_b 29.5895(9)
_cell_length_c 19.4103(6)
_cell_measurement_reflns_used 8284
_cell_measurement_temperature 143(2)
_cell_measurement_theta_max 27.718
_cell_measurement_theta_min 2.209
_cell_volume 10148.7(5)
_computing_cell_refinement 'Bruker SMART'
_computing_data_collection 'Bruker SMART'
_computing_data_reduction 'Bruker SHELXTL'
_computing_molecular_graphics 'Bruker SHELXTL'
_computing_publication_material 'Bruker SHELXTL'
_computing_structure_refinement 'SHELXL-97 (Sheldrick, 1997)'
_computing_structure_solution 'SHELXS-97 (Sheldrick, 1990)'
_diffrn_ambient_temperature 143(2)
_diffrn_measured_fraction_theta_full 0.999
_diffrn_measured_fraction_theta_max 0.999
_diffrn_measurement_device_type 'CCD area detector'
_diffrn_measurement_method '\w scans'
_diffrn_radiation_monochromator graphite
_diffrn_radiation_source 'sealed tube'
_diffrn_radiation_type MoK\a
_diffrn_radiation_wavelength 0.71073
_diffrn_reflns_av_R_equivalents 0.0895
_diffrn_reflns_av_sigmaI/netI 0.0695
_diffrn_reflns_limit_h_max 22
_diffrn_reflns_limit_h_min -22
_diffrn_reflns_limit_k_max 38
_diffrn_reflns_limit_k_min 0
_diffrn_reflns_limit_l_max 25
_diffrn_reflns_limit_l_min 0
_diffrn_reflns_number 99405
_diffrn_reflns_theta_full 27.50
_diffrn_reflns_theta_max 27.50
_diffrn_reflns_theta_min 1.34
_exptl_absorpt_coefficient_mu 4.595
_exptl_absorpt_correction_T_max 0.45
_exptl_absorpt_correction_T_min 0.61
_exptl_absorpt_correction_type multi-scan
_exptl_absorpt_process_details 'Blessing, Acta Cryst. (1995) A51. 33-38.'
_exptl_crystal_colour yellow
_exptl_crystal_density_diffrn 1.706
_exptl_crystal_density_method 'not measured'
_exptl_crystal_description wedge
_exptl_crystal_F_000 5088
_exptl_crystal_size_max 0.13
_exptl_crystal_size_mid 0.16
_exptl_crystal_size_min 0.20
_refine_diff_density_max 2.064
_refine_diff_density_min -1.456
_refine_diff_density_rms 0.174
_refine_ls_extinction_coef 0.00023(2)
_refine_ls_extinction_expression Fc^*^=kFc[1+0.001xFc^2^\l^3^/sin(2\q)]^-1/4^
_refine_ls_extinction_method SHELXL
_refine_ls_goodness_of_fit_ref 1.026
_refine_ls_hydrogen_treatment constr
_refine_ls_matrix_type full
_refine_ls_number_parameters 1271
_refine_ls_number_reflns 23285
_refine_ls_number_restraints 4
_refine_ls_restrained_S_all 1.026
_refine_ls_R_factor_all 0.0819
_refine_ls_R_factor_gt 0.0487
_refine_ls_shift/su_max 0.074
_refine_ls_shift/su_mean 0.001
_refine_ls_structure_factor_coef Fsqd
_refine_ls_weighting_details 'calc w=1/[\s^2^(Fo^2^)+(0.0600P)^2^+0.0000P] where P=(Fo^2^+2Fc^2^)/3'
_refine_ls_weighting_scheme calc
_refine_ls_wR_factor_gt 0.1097
_refine_ls_wR_factor_ref 0.1189
_reflns_number_gt 16624
_reflns_number_total 23285
_reflns_threshold_expression >2sigma(I)
_cod_data_source_file b100432h.txt
_cod_data_source_block bc388
_cod_depositor_comments
;
The following automatic conversions were performed:

'_symmetry_cell_setting' value 'Monoclinic' changed to 'monoclinic'
according to
/usr/data/users/saulius/automatic-downloads/retrospective/RSC/lib/dictionaries/cif_core.dic
dictionary named 'cif_core.dic' version 2.4.2 from 2011-04-26.

Automatic conversion script
Id: cif_fix_values 2281 2013-09-26 08:29:07Z andrius 
;
_cod_original_sg_symbol_H-M P2(1)/n
_cod_database_code 7114898

loop_
_symmetry_equiv_pos_as_xyz
'x, y, z'
'-x+1/2, y+1/2, -z+1/2'
'-x, -y, -z'
'x-1/2, -y-1/2, z-1/2'

loop_
_atom_site_label
_atom_site_type_symbol
_atom_site_fract_x
_atom_site_fract_y
_atom_site_fract_z
_atom_site_U_iso_or_equiv
_atom_site_adp_type
_atom_site_occupancy
_atom_site_symmetry_multiplicity
_atom_site_calc_flag
_atom_site_refinement_flags
_atom_site_disorder_assembly
_atom_site_disorder_group
Au1 Au 0.090132(13) 0.321415(8) 0.492612(12) 0.01944(7) Uani 1 1 d . . .
Au2 Au 0.087559(13) 0.168392(7) 0.657534(12) 0.01910(7) Uani 1 1 d . . .
Hg1 Hg 0.101850(17) 0.244353(10) 0.574585(16) 0.04026(9) Uani 1 1 d . . .
P1 P 0.13044(9) 0.28919(5) 0.38780(8) 0.0212(3) Uani 1 1 d . . .
P2 P -0.04035(9) 0.15108(5) 0.63059(8) 0.0197(3) Uani 1 1 d . . .
P3 P 0.18878(9) 0.36159(5) 0.55372(9) 0.0219(3) Uani 1 1 d . . .
P4 P 0.17999(9) 0.12387(5) 0.60003(9) 0.0223(3) Uani 1 1 d . . .
P5 P -0.03621(9) 0.34136(5) 0.51489(8) 0.0200(3) Uani 1 1 d . . .
P6 P 0.13332(9) 0.20001(5) 0.76246(8) 0.0198(3) Uani 1 1 d . . .
P7 P 0.66347(10) 0.09786(6) 0.50672(9) 0.0279(4) Uani 1 1 d . . .
P8 P 0.16241(10) 0.10157(6) 0.15709(9) 0.0305(4) Uani 1 1 d . . .
F1 F 0.6310(3) 0.14415(14) 0.5369(2) 0.0506(12) Uani 1 1 d . . .
F2 F 0.6964(2) 0.05202(13) 0.4766(2) 0.0419(10) Uani 1 1 d . . .
F3 F 0.6005(3) 0.09914(16) 0.4462(2) 0.0497(12) Uani 1 1 d . . .
F4 F 0.7258(2) 0.09603(14) 0.5678(2) 0.0399(10) Uani 1 1 d . . .
F5 F 0.6071(2) 0.06961(15) 0.5532(2) 0.0433(11) Uani 1 1 d . . .
F6 F 0.7199(3) 0.12623(15) 0.4607(2) 0.0538(12) Uani 1 1 d . . .
F7 F 0.2289(2) 0.11074(16) 0.1058(2) 0.0502(12) Uani 1 1 d . . .
F8 F 0.0942(3) 0.09050(17) 0.2065(2) 0.0531(12) Uani 1 1 d . . .
F9 F 0.1938(3) 0.13829(16) 0.2101(3) 0.0622(14) Uani 1 1 d . . .
F10 F 0.1297(2) 0.06393(15) 0.1043(2) 0.0472(11) Uani 1 1 d . . .
F11 F 0.2128(2) 0.06344(14) 0.1945(2) 0.0402(10) Uani 1 1 d . . .
F12 F 0.1112(3) 0.13908(16) 0.1186(2) 0.0554(13) Uani 1 1 d . . .
N1 N 0.0511(3) 0.21244(17) 0.4009(3) 0.0214(11) Uani 1 1 d . . .
N2 N -0.0188(3) 0.15789(17) 0.4962(3) 0.0213(11) Uani 1 1 d . . .
N3 N 0.2776(3) 0.28822(17) 0.5667(3) 0.0226(11) Uani 1 1 d . . .
N4 N 0.2740(3) 0.19487(17) 0.5853(3) 0.0209(11) Uani 1 1 d . . .
N5 N -0.0139(3) 0.33302(16) 0.6501(2) 0.0185(10) Uani 1 1 d . . .
N6 N 0.0570(3) 0.27812(16) 0.7471(3) 0.0212(11) Uani 1 1 d . . .
C1 C 0.0837(3) 0.2383(2) 0.3542(3) 0.0224(13) Uani 1 1 d . . .
C2 C 0.0828(4) 0.2277(2) 0.2836(3) 0.0265(14) Uani 1 1 d . . .
H2A H 0.1093 0.2461 0.2523 0.032 Uiso 1 1 calc R . .
C3 C 0.0433(4) 0.1910(2) 0.2609(3) 0.0281(15) Uani 1 1 d . . .
H3A H 0.0413 0.1839 0.2131 0.034 Uiso 1 1 calc R . .
C4 C 0.0054(4) 0.1635(2) 0.3076(3) 0.0260(14) Uani 1 1 d . . .
C5 C 0.0113(3) 0.1749(2) 0.3782(3) 0.0220(13) Uani 1 1 d . . .
C6 C -0.0266(3) 0.1471(2) 0.4280(3) 0.0221(13) Uani 1 1 d . . .
C7 C -0.0709(4) 0.1102(2) 0.4037(3) 0.0272(14) Uani 1 1 d . . .
C8 C -0.1085(4) 0.0847(2) 0.4536(3) 0.0280(15) Uani 1 1 d . . .
H8A H -0.1395 0.0600 0.4394 0.034 Uiso 1 1 calc R . .
C9 C -0.1009(4) 0.0952(2) 0.5221(3) 0.0272(14) Uani 1 1 d . . .
H9A H -0.1257 0.0779 0.5559 0.033 Uiso 1 1 calc R . .
C10 C -0.0550(3) 0.1324(2) 0.5409(3) 0.0219(13) Uani 1 1 d . . .
C11 C -0.0409(4) 0.1259(2) 0.2864(4) 0.0285(15) Uani 1 1 d . . .
H11A H -0.0459 0.1188 0.2387 0.034 Uiso 1 1 calc R . .
C12 C -0.0771(4) 0.1008(2) 0.3317(3) 0.0284(15) Uani 1 1 d . . .
H12A H -0.1075 0.0762 0.3159 0.034 Uiso 1 1 calc R . .
C13 C 0.2811(4) 0.3332(2) 0.5598(3) 0.0252(14) Uani 1 1 d . . .
C14 C 0.3486(4) 0.3577(2) 0.5593(4) 0.0334(16) Uani 1 1 d . . .
H14A H 0.3482 0.3896 0.5544 0.040 Uiso 1 1 calc R . .
C15 C 0.4172(4) 0.3338(2) 0.5664(4) 0.0353(17) Uani 1 1 d . . .
H15A H 0.4640 0.3495 0.5674 0.042 Uiso 1 1 calc R . .
C16 C 0.4161(4) 0.2868(2) 0.5719(3) 0.0278(14) Uani 1 1 d . . .
C17 C 0.3437(3) 0.2650(2) 0.5730(3) 0.0256(14) Uani 1 1 d . . .
C18 C 0.3429(3) 0.2162(2) 0.5802(3) 0.0259(14) Uani 1 1 d . . .
C19 C 0.4115(4) 0.1923(2) 0.5817(3) 0.0277(14) Uani 1 1 d . . .
C20 C 0.4098(4) 0.1450(2) 0.5866(4) 0.0358(17) Uani 1 1 d . . .
H20A H 0.4554 0.1280 0.5867 0.043 Uiso 1 1 calc R . .
C21 C 0.3391(4) 0.1233(2) 0.5915(4) 0.0317(16) Uani 1 1 d . . .
H21A H 0.3360 0.0913 0.5947 0.038 Uiso 1 1 calc R . .
C22 C 0.2734(3) 0.1499(2) 0.5913(3) 0.0232(13) Uani 1 1 d . . .
C23 C 0.4839(4) 0.2615(2) 0.5763(4) 0.0326(16) Uani 1 1 d . . .
H23A H 0.5312 0.2768 0.5766 0.039 Uiso 1 1 calc R . .
C24 C 0.4825(4) 0.2160(3) 0.5801(4) 0.0341(16) Uani 1 1 d . . .
H24A H 0.5286 0.1995 0.5818 0.041 Uiso 1 1 calc R . .
C25 C -0.0495(3) 0.35984(19) 0.6034(3) 0.0206(13) Uani 1 1 d . . .
C26 C -0.0935(3) 0.3969(2) 0.6213(3) 0.0258(14) Uani 1 1 d . . .
H26A H -0.1178 0.4149 0.5867 0.031 Uiso 1 1 calc R . .
C27 C -0.1011(4) 0.4070(2) 0.6898(3) 0.0282(15) Uani 1 1 d . . .
H27A H -0.1318 0.4316 0.7032 0.034 Uiso 1 1 calc R . .
C28 C -0.0633(3) 0.3805(2) 0.7400(3) 0.0246(14) Uani 1 1 d . . .
C29 C -0.0204(3) 0.34331(19) 0.7173(3) 0.0200(13) Uani 1 1 d . . .
C30 C 0.0199(3) 0.3161(2) 0.7687(3) 0.0201(13) Uani 1 1 d . . .
C31 C 0.0186(3) 0.3287(2) 0.8389(3) 0.0222(13) Uani 1 1 d . . .
C32 C 0.0595(4) 0.3021(2) 0.8864(3) 0.0291(15) Uani 1 1 d . . .
H32A H 0.0618 0.3103 0.9337 0.035 Uiso 1 1 calc R . .
C33 C 0.0964(4) 0.2642(2) 0.8644(3) 0.0250(14) Uani 1 1 d . . .
H33A H 0.1244 0.2459 0.8963 0.030 Uiso 1 1 calc R . .
C34 C 0.0923(3) 0.2527(2) 0.7942(3) 0.0195(12) Uani 1 1 d . . .
C35 C -0.0674(4) 0.3904(2) 0.8115(3) 0.0267(14) Uani 1 1 d . . .
H35A H -0.0991 0.4142 0.8263 0.032 Uiso 1 1 calc R . .
C36 C -0.0264(4) 0.3661(2) 0.8590(3) 0.0243(14) Uani 1 1 d . . .
H36A H -0.0278 0.3742 0.9063 0.029 Uiso 1 1 calc R . .
C37 C 0.1153(4) 0.3301(2) 0.3185(3) 0.0246(14) Uani 1 1 d . . .
C38 C 0.0516(3) 0.3574(2) 0.3191(3) 0.0271(14) Uani 1 1 d . . .
H38A H 0.0165 0.3541 0.3549 0.032 Uiso 1 1 calc R . .
C39 C 0.0387(4) 0.3893(2) 0.2682(4) 0.0303(15) Uani 1 1 d . . .
H39A H -0.0056 0.4075 0.2689 0.036 Uiso 1 1 calc R . .
C40 C 0.0895(4) 0.3951(2) 0.2164(4) 0.0363(17) Uani 1 1 d . . .
H40A H 0.0806 0.4174 0.1819 0.044 Uiso 1 1 calc R . .
C41 C 0.1531(4) 0.3685(3) 0.2150(4) 0.0397(18) Uani 1 1 d . . .
H41A H 0.1879 0.3725 0.1792 0.048 Uiso 1 1 calc R . .
C42 C 0.1673(4) 0.3357(2) 0.2658(4) 0.0326(16) Uani 1 1 d . . .
H42A H 0.2115 0.3174 0.2646 0.039 Uiso 1 1 calc R . .
C43 C 0.2307(4) 0.2757(2) 0.3863(3) 0.0253(14) Uani 1 1 d . . .
C44 C 0.2831(4) 0.3104(3) 0.3914(4) 0.0345(16) Uani 1 1 d . . .
H44A H 0.2662 0.3409 0.3928 0.041 Uiso 1 1 calc R . .
C45 C 0.3601(4) 0.3013(3) 0.3944(4) 0.044(2) Uani 1 1 d . . .
H45A H 0.3956 0.3253 0.3974 0.053 Uiso 1 1 calc R . .
C46 C 0.3848(4) 0.2570(3) 0.3931(4) 0.052(2) Uani 1 1 d . . .
H46A H 0.4374 0.2505 0.3964 0.063 Uiso 1 1 calc R . .
C47 C 0.3332(4) 0.2225(3) 0.3871(4) 0.049(2) Uani 1 1 d . . .
H47A H 0.3502 0.1921 0.3854 0.058 Uiso 1 1 calc R . .
C48 C 0.2560(4) 0.2318(2) 0.3836(4) 0.0342(16) Uani 1 1 d . . .
H48A H 0.2207 0.2077 0.3794 0.041 Uiso 1 1 calc R . .
C49 C -0.1133(3) 0.1930(2) 0.6443(3) 0.0222(13) Uani 1 1 d . . .
C50 C -0.1873(4) 0.1863(2) 0.6182(3) 0.0283(15) Uani 1 1 d . . .
H50A H -0.1984 0.1615 0.5886 0.034 Uiso 1 1 calc R . .
C51 C -0.2438(4) 0.2159(2) 0.6358(3) 0.0292(15) Uani 1 1 d . . .
H51A H -0.2942 0.2108 0.6192 0.035 Uiso 1 1 calc R . .
C52 C -0.2281(4) 0.2534(2) 0.6776(3) 0.0290(15) Uani 1 1 d . . .
H52A H -0.2673 0.2738 0.6893 0.035 Uiso 1 1 calc R . .
C53 C -0.1548(4) 0.2604(2) 0.7017(4) 0.0326(16) Uani 1 1 d . . .
H53A H -0.1434 0.2859 0.7298 0.039 Uiso 1 1 calc R . .
C54 C -0.0968(4) 0.2302(2) 0.6851(4) 0.0318(16) Uani 1 1 d . . .
H54A H -0.0465 0.2353 0.7019 0.038 Uiso 1 1 calc R . .
C55 C -0.0698(4) 0.1030(2) 0.6826(3) 0.0253(14) Uani 1 1 d . . .
C56 C -0.1301(4) 0.1052(3) 0.7271(4) 0.0348(17) Uani 1 1 d . . .
H56A H -0.1599 0.1319 0.7294 0.042 Uiso 1 1 calc R . .
C57 C -0.1463(5) 0.0684(3) 0.7679(4) 0.051(2) Uani 1 1 d . . .
H57A H -0.1877 0.0700 0.7979 0.062 Uiso 1 1 calc R . .
C58 C -0.1042(5) 0.0297(3) 0.7661(4) 0.047(2) Uani 1 1 d . . .
H58A H -0.1162 0.0048 0.7946 0.056 Uiso 1 1 calc R . .
C59 C -0.0443(5) 0.0272(3) 0.7227(4) 0.046(2) Uani 1 1 d . . .
H59A H -0.0149 0.0003 0.7215 0.055 Uiso 1 1 calc R . .
C60 C -0.0264(4) 0.0631(2) 0.6811(4) 0.0329(16) Uani 1 1 d . . .
H60A H 0.0151 0.0609 0.6513 0.039 Uiso 1 1 calc R . .
C61 C 0.2054(3) 0.4161(2) 0.5117(3) 0.0256(14) Uani 1 1 d . . .
C62 C 0.1816(4) 0.4212(2) 0.4429(3) 0.0309(15) Uani 1 1 d . . .
H62A H 0.1576 0.3968 0.4193 0.037 Uiso 1 1 calc R . .
C63 C 0.1930(4) 0.4620(3) 0.4087(4) 0.0401(18) Uani 1 1 d . . .
H63A H 0.1764 0.4653 0.3620 0.048 Uiso 1 1 calc R . .
C64 C 0.2276(5) 0.4971(3) 0.4419(4) 0.045(2) Uani 1 1 d . . .
H64A H 0.2364 0.5246 0.4182 0.054 Uiso 1 1 calc R . .
C65 C 0.2501(4) 0.4925(2) 0.5110(5) 0.043(2) Uani 1 1 d . . .
H65A H 0.2728 0.5174 0.5345 0.051 Uiso 1 1 calc R . .
C66 C 0.2398(4) 0.4524(2) 0.5455(4) 0.0358(17) Uani 1 1 d . . .
H66A H 0.2561 0.4496 0.5924 0.043 Uiso 1 1 calc R . .
C67 C 0.1750(3) 0.3787(2) 0.6423(3) 0.0232(13) Uani 1 1 d . . .
C68 C 0.2173(4) 0.3603(2) 0.6976(4) 0.0328(16) Uani 1 1 d . . .
H68A H 0.2561 0.3389 0.6895 0.039 Uiso 1 1 calc R . .
C69 C 0.2022(4) 0.3737(2) 0.7646(4) 0.0368(17) Uani 1 1 d . . .
H69A H 0.2312 0.3613 0.8020 0.044 Uiso 1 1 calc R . .
C70 C 0.1459(4) 0.4045(2) 0.7775(4) 0.0376(18) Uani 1 1 d . . .
H70A H 0.1354 0.4127 0.8235 0.045 Uiso 1 1 calc R . .
C71 C 0.1049(4) 0.4232(2) 0.7233(4) 0.0343(17) Uani 1 1 d . . .
H71A H 0.0672 0.4453 0.7318 0.041 Uiso 1 1 calc R . .
C72 C 0.1185(4) 0.4100(2) 0.6563(3) 0.0278(14) Uani 1 1 d . . .
H72A H 0.0888 0.4224 0.6194 0.033 Uiso 1 1 calc R . .
C73 C 0.1970(3) 0.0714(2) 0.6491(3) 0.0237(14) Uani 1 1 d . . .
C74 C 0.2311(4) 0.0331(2) 0.6206(3) 0.0280(14) Uani 1 1 d . . .
H74A H 0.2455 0.0333 0.5738 0.034 Uiso 1 1 calc R . .
C75 C 0.2436(4) -0.0048(2) 0.6609(3) 0.0293(15) Uani 1 1 d . . .
H75A H 0.2671 -0.0305 0.6416 0.035 Uiso 1 1 calc R . .
C76 C 0.2225(4) -0.0060(2) 0.7287(4) 0.0310(15) Uani 1 1 d . . .
H76A H 0.2317 -0.0322 0.7561 0.037 Uiso 1 1 calc R . .
C77 C 0.1877(4) 0.0315(2) 0.7562(4) 0.0300(15) Uani 1 1 d . . .
H77A H 0.1731 0.0311 0.8029 0.036 Uiso 1 1 calc R . .
C78 C 0.1737(4) 0.0702(2) 0.7161(3) 0.0275(14) Uani 1 1 d . . .
H78A H 0.1484 0.0954 0.7350 0.033 Uiso 1 1 calc R . .
C79 C 0.1589(3) 0.1038(2) 0.5132(3) 0.0228(13) Uani 1 1 d . . .
C80 C 0.1101(4) 0.0672(2) 0.5013(3) 0.0290(15) Uani 1 1 d . . .
H80A H 0.0884 0.0524 0.5394 0.035 Uiso 1 1 calc R . .
C81 C 0.0928(4) 0.0520(3) 0.4352(4) 0.0356(17) Uani 1 1 d . . .
H81A H 0.0604 0.0267 0.4284 0.043 Uiso 1 1 calc R . .
C82 C 0.1230(4) 0.0739(2) 0.3790(4) 0.0358(17) Uani 1 1 d . . .
H82A H 0.1108 0.0640 0.3335 0.043 Uiso 1 1 calc R . .
C83 C 0.1709(4) 0.1102(3) 0.3898(4) 0.0374(18) Uani 1 1 d . . .
H83A H 0.1918 0.1252 0.3516 0.045 Uiso 1 1 calc R . .
C84 C 0.1885(4) 0.1249(2) 0.4559(3) 0.0315(16) Uani 1 1 d . . .
H84A H 0.2215 0.1500 0.4623 0.038 Uiso 1 1 calc R . .
C85 C -0.0644(3) 0.3899(2) 0.4623(3) 0.0229(13) Uani 1 1 d . . .
C86 C -0.1252(4) 0.3890(2) 0.4156(3) 0.0291(15) Uani 1 1 d . . .
H86A H -0.1564 0.3629 0.4125 0.035 Uiso 1 1 calc R . .
C87 C -0.1409(4) 0.4255(3) 0.3735(4) 0.0403(18) Uani 1 1 d . . .
H87A H -0.1829 0.4242 0.3419 0.048 Uiso 1 1 calc R . .
C88 C -0.0966(4) 0.4640(2) 0.3765(4) 0.0367(17) Uani 1 1 d . . .
H88A H -0.1082 0.4890 0.3474 0.044 Uiso 1 1 calc R . .
C89 C -0.0356(4) 0.4657(2) 0.4221(4) 0.0392(18) Uani 1 1 d . . .
H89A H -0.0044 0.4919 0.4245 0.047 Uiso 1 1 calc R . .
C90 C -0.0200(4) 0.4287(2) 0.4646(4) 0.0306(15) Uani 1 1 d . . .
H90A H 0.0222 0.4301 0.4961 0.037 Uiso 1 1 calc R . .
C91 C -0.1122(3) 0.3007(2) 0.4999(3) 0.0213(13) Uani 1 1 d . . .
C92 C -0.1850(4) 0.3097(2) 0.5219(3) 0.0263(14) Uani 1 1 d . . .
H92A H -0.1946 0.3361 0.5480 0.032 Uiso 1 1 calc R . .
C93 C -0.2430(4) 0.2800(2) 0.5055(4) 0.0326(16) Uani 1 1 d . . .
H93A H -0.2927 0.2865 0.5202 0.039 Uiso 1 1 calc R . .
C94 C -0.2304(4) 0.2412(2) 0.4683(4) 0.0321(16) Uani 1 1 d . . .
H94A H -0.2708 0.2211 0.4574 0.039 Uiso 1 1 calc R . .
C95 C -0.1584(4) 0.2321(2) 0.4473(4) 0.0328(16) Uani 1 1 d . . .
H95A H -0.1493 0.2054 0.4216 0.039 Uiso 1 1 calc R . .
C96 C -0.0981(4) 0.2616(2) 0.4631(4) 0.0311(15) Uani 1 1 d . . .
H96A H -0.0484 0.2548 0.4489 0.037 Uiso 1 1 calc R . .
C97 C 0.1156(3) 0.1607(2) 0.8337(3) 0.0222(13) Uani 1 1 d . . .
C98 C 0.1692(4) 0.1525(2) 0.8863(4) 0.0309(15) Uani 1 1 d . . .
H98A H 0.2175 0.1665 0.8855 0.037 Uiso 1 1 calc R . .
C99 C 0.1517(4) 0.1236(2) 0.9398(4) 0.0383(18) Uani 1 1 d . . .
H99A H 0.1879 0.1180 0.9759 0.046 Uiso 1 1 calc R . .
C100 C 0.0809(5) 0.1028(3) 0.9405(4) 0.0437(19) Uani 1 1 d . . .
H10A H 0.0689 0.0830 0.9771 0.052 Uiso 1 1 calc R . .
C101 C 0.0285(4) 0.1110(3) 0.8884(4) 0.0394(18) Uani 1 1 d . . .
H10B H -0.0196 0.0968 0.8888 0.047 Uiso 1 1 calc R . .
C102 C 0.0462(4) 0.1400(2) 0.8352(4) 0.0326(16) Uani 1 1 d . . .
H10C H 0.0097 0.1456 0.7993 0.039 Uiso 1 1 calc R . .
C103 C 0.2347(3) 0.2103(2) 0.7664(3) 0.0224(13) Uani 1 1 d . . .
C104 C 0.2635(4) 0.2538(2) 0.7690(4) 0.0283(15) Uani 1 1 d . . .
H10D H 0.2305 0.2788 0.7736 0.034 Uiso 1 1 calc R . .
C105 C 0.3416(4) 0.2607(3) 0.7649(4) 0.0408(18) Uani 1 1 d . . .
H10E H 0.3610 0.2907 0.7653 0.049 Uiso 1 1 calc R . .
C106 C 0.3909(4) 0.2246(3) 0.7602(4) 0.0358(17) Uani 1 1 d . . .
H10F H 0.4439 0.2295 0.7583 0.043 Uiso 1 1 calc R . .
C107 C 0.3620(4) 0.1813(2) 0.7585(4) 0.0329(16) Uani 1 1 d . . .
H10G H 0.3955 0.1563 0.7552 0.039 Uiso 1 1 calc R . .
C108 C 0.2848(4) 0.1739(2) 0.7615(3) 0.0291(15) Uani 1 1 d . . .
H10H H 0.2658 0.1438 0.7602 0.035 Uiso 1 1 calc R . .
C1S C 0.4619(6) 0.0039(4) 0.5856(6) 0.014(2) Uiso 0.50 1 d P . .
C2S C 0.4835(8) 0.0052(5) 0.6532(8) 0.037(3) Uiso 0.50 1 d P . .
N1S N 0.5142(8) 0.0023(5) 0.7053(8) 0.053(4) Uiso 0.50 1 d P . .
C3S C 0.7178(6) -0.0034(3) 0.6423(5) 0.067(3) Uiso 1 1 d D A 2
C4S C 0.6818(5) -0.0281(3) 0.5916(5) 0.051(2) Uiso 1 1 d D A 2
N2S N 0.6521(5) -0.0471(3) 0.5508(4) 0.066(2) Uiso 1 1 d D A 2
C5S C 0.4822(17) 0.4827(11) 0.5632(13) 0.137(11) Uiso 0.50 1 d PDU B 2
C6S C 0.4441(9) 0.4698(5) 0.6179(8) 0.040(4) Uiso 0.50 1 d PDU B 2
N3S N 0.4147(12) 0.4499(7) 0.6548(10) 0.101(7) Uiso 0.50 1 d PD B 2

loop_
_atom_site_aniso_label
_atom_site_aniso_U_11
_atom_site_aniso_U_22
_atom_site_aniso_U_33
_atom_site_aniso_U_23
_atom_site_aniso_U_13
_atom_site_aniso_U_12
Au1 0.01914(12) 0.01995(12) 0.01932(13) 0.00129(9) 0.00223(9) 0.00146(9)
Au2 0.01947(12) 0.01820(12) 0.01960(13) -0.00001(9) -0.00024(9) -0.00047(9)
Hg1 0.04639(18) 0.03079(15) 0.04362(19) 0.01782(13) 0.00137(14) -0.00030(12)
P1 0.0200(8) 0.0260(8) 0.0176(8) 0.0004(6) 0.0032(6) 0.0023(6)
P2 0.0178(8) 0.0207(8) 0.0207(9) -0.0002(6) 0.0014(6) -0.0022(6)
P3 0.0197(8) 0.0216(8) 0.0243(9) 0.0012(6) 0.0005(6) -0.0019(6)
P4 0.0229(8) 0.0202(8) 0.0240(9) -0.0005(6) 0.0017(7) 0.0023(6)
P5 0.0183(8) 0.0214(8) 0.0203(8) -0.0004(6) 0.0008(6) 0.0024(6)
P6 0.0205(8) 0.0189(8) 0.0199(8) -0.0005(6) -0.0016(6) -0.0005(6)
P7 0.0298(9) 0.0278(9) 0.0259(10) -0.0031(7) 0.0002(7) 0.0005(7)
P8 0.0322(10) 0.0313(10) 0.0284(10) 0.0044(7) 0.0085(8) 0.0039(7)
F1 0.061(3) 0.035(2) 0.055(3) -0.012(2) -0.001(2) 0.016(2)
F2 0.058(3) 0.033(2) 0.036(2) -0.0083(18) 0.008(2) 0.006(2)
F3 0.054(3) 0.056(3) 0.038(3) 0.002(2) -0.014(2) -0.001(2)
F4 0.036(2) 0.043(2) 0.040(3) -0.0039(19) -0.0088(18) -0.0023(19)
F5 0.035(2) 0.058(3) 0.037(3) 0.004(2) 0.0057(19) -0.008(2)
F6 0.059(3) 0.046(3) 0.057(3) 0.012(2) 0.015(2) -0.009(2)
F7 0.043(3) 0.055(3) 0.054(3) 0.023(2) 0.021(2) -0.001(2)
F8 0.043(3) 0.065(3) 0.053(3) 0.008(2) 0.026(2) 0.008(2)
F9 0.091(4) 0.039(3) 0.057(3) -0.012(2) -0.006(3) -0.007(3)
F10 0.046(3) 0.048(3) 0.048(3) -0.014(2) -0.005(2) 0.001(2)
F11 0.040(2) 0.037(2) 0.044(3) 0.0144(19) 0.0013(19) 0.0040(19)
F12 0.069(3) 0.055(3) 0.043(3) 0.013(2) 0.006(2) 0.031(3)
N1 0.016(3) 0.025(3) 0.022(3) 0.003(2) 0.001(2) 0.005(2)
N2 0.022(3) 0.022(3) 0.020(3) -0.001(2) -0.002(2) 0.003(2)
N3 0.021(3) 0.023(3) 0.024(3) 0.000(2) 0.004(2) -0.001(2)
N4 0.020(3) 0.025(3) 0.018(3) -0.002(2) 0.000(2) 0.003(2)
N5 0.019(3) 0.020(3) 0.017(3) -0.001(2) 0.003(2) 0.002(2)
N6 0.020(3) 0.018(3) 0.025(3) -0.002(2) 0.000(2) -0.004(2)
C1 0.020(3) 0.028(3) 0.019(3) 0.000(3) 0.007(2) 0.005(3)
C2 0.027(3) 0.027(3) 0.026(4) -0.002(3) 0.005(3) 0.004(3)
C3 0.034(4) 0.030(4) 0.021(4) -0.004(3) 0.001(3) 0.006(3)
C4 0.027(3) 0.029(3) 0.022(4) -0.001(3) 0.000(3) 0.010(3)
C5 0.017(3) 0.026(3) 0.023(3) -0.006(3) -0.003(2) 0.006(2)
C6 0.022(3) 0.022(3) 0.022(3) -0.003(2) -0.004(3) 0.000(2)
C7 0.023(3) 0.028(3) 0.031(4) -0.007(3) -0.001(3) -0.002(3)
C8 0.025(3) 0.026(3) 0.033(4) -0.011(3) -0.003(3) -0.008(3)
C9 0.026(3) 0.029(4) 0.027(4) 0.000(3) 0.005(3) -0.007(3)
C10 0.018(3) 0.022(3) 0.026(4) -0.003(3) 0.000(3) 0.000(2)
C11 0.030(4) 0.030(4) 0.026(4) -0.010(3) -0.002(3) 0.003(3)
C12 0.025(3) 0.031(4) 0.028(4) -0.010(3) -0.002(3) -0.001(3)
C13 0.022(3) 0.035(4) 0.019(3) -0.001(3) 0.001(3) 0.000(3)
C14 0.026(4) 0.031(4) 0.043(5) 0.000(3) -0.004(3) -0.008(3)
C15 0.027(4) 0.033(4) 0.045(5) 0.001(3) 0.003(3) -0.009(3)
C16 0.025(3) 0.032(4) 0.027(4) 0.001(3) -0.001(3) -0.003(3)
C17 0.017(3) 0.034(4) 0.026(4) 0.000(3) 0.005(3) 0.001(3)
C18 0.020(3) 0.034(4) 0.024(4) 0.001(3) 0.002(3) 0.001(3)
C19 0.020(3) 0.030(4) 0.033(4) 0.001(3) 0.004(3) 0.005(3)
C20 0.021(4) 0.042(4) 0.044(5) 0.000(3) 0.004(3) 0.012(3)
C21 0.029(4) 0.021(3) 0.045(5) -0.005(3) 0.002(3) 0.006(3)
C22 0.025(3) 0.024(3) 0.020(3) 0.002(3) 0.001(3) 0.005(3)
C23 0.013(3) 0.042(4) 0.043(5) 0.000(3) 0.002(3) 0.000(3)
C24 0.018(3) 0.047(4) 0.037(4) -0.005(3) 0.004(3) 0.007(3)
C25 0.021(3) 0.018(3) 0.022(3) -0.004(2) 0.001(2) 0.002(2)
C26 0.026(3) 0.032(4) 0.019(3) -0.001(3) -0.005(3) 0.007(3)
C27 0.025(3) 0.027(3) 0.033(4) -0.009(3) 0.002(3) 0.011(3)
C28 0.024(3) 0.025(3) 0.025(4) -0.001(3) 0.001(3) -0.003(3)
C29 0.019(3) 0.018(3) 0.023(3) -0.002(2) 0.001(2) -0.001(2)
C30 0.025(3) 0.020(3) 0.015(3) -0.002(2) 0.004(2) -0.008(2)
C31 0.022(3) 0.020(3) 0.024(3) -0.005(2) -0.001(3) -0.003(2)
C32 0.027(4) 0.036(4) 0.024(4) -0.003(3) -0.005(3) 0.000(3)
C33 0.026(3) 0.025(3) 0.024(4) 0.003(3) -0.005(3) 0.001(3)
C34 0.017(3) 0.025(3) 0.016(3) 0.000(2) -0.003(2) -0.004(2)
C35 0.025(3) 0.029(3) 0.026(4) -0.010(3) 0.004(3) 0.004(3)
C36 0.030(3) 0.024(3) 0.020(3) -0.008(2) 0.007(3) -0.001(3)
C37 0.028(3) 0.024(3) 0.021(3) -0.002(3) 0.001(3) 0.001(3)
C38 0.018(3) 0.038(4) 0.026(4) 0.004(3) 0.005(3) 0.001(3)
C39 0.026(3) 0.031(4) 0.034(4) 0.004(3) 0.002(3) 0.008(3)
C40 0.041(4) 0.034(4) 0.034(4) 0.014(3) 0.005(3) -0.002(3)
C41 0.038(4) 0.051(5) 0.031(4) 0.013(3) 0.012(3) 0.007(4)
C42 0.030(4) 0.040(4) 0.028(4) 0.007(3) 0.008(3) 0.007(3)
C43 0.025(3) 0.032(4) 0.019(3) 0.002(3) 0.002(3) 0.004(3)
C44 0.028(4) 0.043(4) 0.033(4) -0.006(3) 0.008(3) 0.002(3)
C45 0.020(4) 0.069(6) 0.043(5) -0.006(4) 0.006(3) 0.002(4)
C46 0.023(4) 0.084(7) 0.051(5) -0.003(5) 0.008(4) 0.016(4)
C47 0.036(4) 0.054(5) 0.055(6) -0.003(4) 0.003(4) 0.014(4)
C48 0.030(4) 0.037(4) 0.035(4) 0.003(3) 0.003(3) 0.007(3)
C49 0.021(3) 0.024(3) 0.022(3) -0.003(2) 0.002(2) -0.003(2)
C50 0.032(4) 0.028(3) 0.025(4) -0.002(3) 0.001(3) -0.004(3)
C51 0.017(3) 0.038(4) 0.033(4) 0.002(3) 0.000(3) 0.001(3)
C52 0.025(3) 0.031(4) 0.032(4) 0.002(3) 0.011(3) 0.003(3)
C53 0.034(4) 0.025(3) 0.040(4) -0.007(3) 0.010(3) -0.003(3)
C54 0.022(3) 0.032(4) 0.042(4) -0.010(3) 0.005(3) -0.006(3)
C55 0.024(3) 0.028(3) 0.024(4) 0.002(3) -0.005(3) -0.005(3)
C56 0.025(4) 0.044(4) 0.035(4) 0.014(3) 0.006(3) -0.003(3)
C57 0.053(5) 0.054(5) 0.049(5) 0.019(4) 0.013(4) -0.017(4)
C58 0.051(5) 0.045(5) 0.044(5) 0.019(4) -0.003(4) -0.018(4)
C59 0.057(5) 0.026(4) 0.054(5) 0.009(4) -0.009(4) -0.002(4)
C60 0.038(4) 0.022(3) 0.039(4) 0.003(3) 0.001(3) 0.000(3)
C61 0.023(3) 0.024(3) 0.030(4) 0.006(3) 0.002(3) 0.001(3)
C62 0.033(4) 0.033(4) 0.026(4) 0.008(3) 0.006(3) 0.002(3)
C63 0.043(4) 0.039(4) 0.039(5) 0.016(3) 0.004(3) -0.003(3)
C64 0.048(5) 0.033(4) 0.055(6) 0.018(4) 0.014(4) 0.001(4)
C65 0.041(4) 0.021(4) 0.067(6) 0.003(4) 0.008(4) -0.006(3)
C66 0.036(4) 0.029(4) 0.043(5) 0.005(3) 0.008(3) -0.003(3)
C67 0.021(3) 0.018(3) 0.030(4) 0.001(3) 0.003(3) -0.007(2)
C68 0.042(4) 0.021(3) 0.035(4) 0.001(3) 0.001(3) -0.002(3)
C69 0.045(4) 0.037(4) 0.028(4) 0.006(3) -0.008(3) -0.010(3)
C70 0.046(5) 0.037(4) 0.031(4) -0.005(3) 0.008(3) -0.017(3)
C71 0.032(4) 0.026(4) 0.046(5) -0.011(3) 0.010(3) -0.011(3)
C72 0.024(3) 0.028(3) 0.031(4) -0.004(3) 0.004(3) -0.007(3)
C73 0.024(3) 0.018(3) 0.030(4) -0.003(3) -0.001(3) 0.004(2)
C74 0.033(4) 0.025(3) 0.026(4) -0.001(3) 0.003(3) 0.003(3)
C75 0.033(4) 0.021(3) 0.034(4) 0.001(3) 0.001(3) 0.002(3)
C76 0.034(4) 0.023(3) 0.036(4) 0.006(3) -0.001(3) 0.007(3)
C77 0.035(4) 0.029(4) 0.026(4) 0.002(3) 0.003(3) -0.001(3)
C78 0.039(4) 0.021(3) 0.022(4) -0.003(3) 0.002(3) 0.006(3)
C79 0.024(3) 0.020(3) 0.025(4) -0.003(2) 0.001(3) 0.005(2)
C80 0.031(4) 0.030(4) 0.026(4) -0.002(3) -0.001(3) 0.002(3)
C81 0.036(4) 0.041(4) 0.029(4) -0.008(3) -0.008(3) 0.002(3)
C82 0.041(4) 0.040(4) 0.026(4) -0.012(3) -0.005(3) 0.015(3)
C83 0.049(5) 0.040(4) 0.023(4) 0.002(3) 0.002(3) 0.017(4)
C84 0.044(4) 0.022(3) 0.028(4) 0.000(3) 0.000(3) 0.004(3)
C85 0.021(3) 0.025(3) 0.023(3) -0.003(3) 0.003(3) 0.007(2)
C86 0.028(4) 0.028(4) 0.032(4) 0.007(3) -0.006(3) -0.001(3)
C87 0.042(4) 0.041(4) 0.038(5) 0.009(3) -0.013(3) 0.002(3)
C88 0.052(5) 0.029(4) 0.029(4) 0.008(3) -0.001(3) 0.006(3)
C89 0.053(5) 0.023(4) 0.042(5) 0.004(3) -0.003(4) -0.004(3)
C90 0.039(4) 0.023(3) 0.030(4) 0.000(3) -0.005(3) 0.003(3)
C91 0.021(3) 0.024(3) 0.019(3) 0.002(2) 0.004(2) 0.001(2)
C92 0.023(3) 0.024(3) 0.032(4) -0.003(3) 0.008(3) 0.001(3)
C93 0.019(3) 0.038(4) 0.041(4) 0.010(3) 0.006(3) 0.003(3)
C94 0.032(4) 0.029(4) 0.035(4) 0.004(3) -0.004(3) -0.003(3)
C95 0.031(4) 0.029(4) 0.037(4) -0.003(3) -0.009(3) 0.002(3)
C96 0.024(3) 0.033(4) 0.036(4) -0.010(3) -0.004(3) 0.002(3)
C97 0.024(3) 0.019(3) 0.023(3) -0.003(2) 0.000(3) 0.000(2)
C98 0.030(4) 0.031(4) 0.032(4) 0.001(3) -0.003(3) -0.004(3)
C99 0.049(5) 0.035(4) 0.031(4) 0.007(3) -0.008(3) -0.005(3)
C100 0.057(5) 0.047(5) 0.027(4) 0.015(3) -0.002(4) -0.011(4)
C101 0.034(4) 0.050(5) 0.035(4) 0.004(3) 0.005(3) -0.014(3)
C102 0.030(4) 0.034(4) 0.034(4) -0.001(3) 0.004(3) -0.004(3)
C103 0.022(3) 0.023(3) 0.022(3) 0.001(2) 0.000(3) 0.000(2)
C104 0.023(3) 0.025(3) 0.036(4) 0.001(3) -0.004(3) -0.003(3)
C105 0.031(4) 0.039(4) 0.052(5) 0.009(4) 0.000(3) -0.010(3)
C106 0.019(3) 0.054(5) 0.034(4) 0.012(3) -0.001(3) -0.006(3)
C107 0.021(3) 0.042(4) 0.036(4) 0.002(3) 0.002(3) 0.005(3)
C108 0.029(4) 0.027(4) 0.030(4) 0.002(3) -0.001(3) 0.004(3)

loop_
_atom_type_symbol
_atom_type_description
_atom_type_scat_dispersion_real
_atom_type_scat_dispersion_imag
_atom_type_scat_source
C C 0.0033 0.0016 'International Tables Vol C Tables 4.2.6.8 and 6.1.1.4'
H H 0.0000 0.0000 'International Tables Vol C Tables 4.2.6.8 and 6.1.1.4'
N N 0.0061 0.0033 'International Tables Vol C Tables 4.2.6.8 and 6.1.1.4'
F F 0.0171 0.0103 'International Tables Vol C Tables 4.2.6.8 and 6.1.1.4'
P P 0.1023 0.0942 'International Tables Vol C Tables 4.2.6.8 and 6.1.1.4'
Au Au -2.0133 8.8022 'International Tables Vol C Tables 4.2.6.8 and 6.1.1.4'
Hg Hg -2.3894 9.2266 'International Tables Vol C Tables 4.2.6.8 and 6.1.1.4'

loop_
_geom_angle_atom_site_label_1
_geom_angle_atom_site_label_2
_geom_angle_atom_site_label_3
_geom_angle
P5 Au1 P1 124.49(6)
P5 Au1 P3 117.63(6)
P1 Au1 P3 113.01(6)
P5 Au1 Hg1 98.90(4)
P1 Au1 Hg1 98.14(4)
P3 Au1 Hg1 94.74(4)
P2 Au2 P6 125.32(5)
P2 Au2 P4 116.01(6)
P6 Au2 P4 113.44(6)
P2 Au2 Hg1 98.61(4)
P6 Au2 Hg1 98.31(4)
P4 Au2 Hg1 95.72(4)
Au2 Hg1 Au1 170.479(14)
C43 P1 C37 104.8(3)
C43 P1 C1 104.1(3)
C37 P1 C1 103.2(3)
C43 P1 Au1 114.8(2)
C37 P1 Au1 108.9(2)
C1 P1 Au1 119.5(2)
C49 P2 C55 103.6(3)
C49 P2 C10 105.3(3)
C55 P2 C10 104.8(3)
C49 P2 Au2 119.9(2)
C55 P2 Au2 109.4(2)
C10 P2 Au2 112.5(2)
C67 P3 C61 101.8(3)
C67 P3 C13 102.2(3)
C61 P3 C13 106.1(3)
C67 P3 Au1 119.4(2)
C61 P3 Au1 109.9(2)
C13 P3 Au1 115.9(2)
C79 P4 C22 102.3(3)
C79 P4 C73 103.3(3)
C22 P4 C73 105.5(3)
C79 P4 Au2 119.2(2)
C22 P4 Au2 116.1(2)
C73 P4 Au2 109.0(2)
C91 P5 C85 104.1(3)
C91 P5 C25 103.5(3)
C85 P5 C25 104.5(3)
C91 P5 Au1 120.2(2)
C85 P5 Au1 109.8(2)
C25 P5 Au1 113.3(2)
C103 P6 C34 104.0(3)
C103 P6 C97 105.3(3)
C34 P6 C97 102.0(3)
C103 P6 Au2 114.5(2)
C34 P6 Au2 119.83(19)
C97 P6 Au2 109.6(2)
F2 P7 F3 90.3(2)
F2 P7 F4 89.5(2)
F3 P7 F4 179.2(3)
F2 P7 F6 90.1(2)
F3 P7 F6 90.6(3)
F4 P7 F6 90.2(3)
F2 P7 F5 90.2(2)
F3 P7 F5 89.7(2)
F4 P7 F5 89.5(2)
F6 P7 F5 179.7(3)
F2 P7 F1 179.5(3)
F3 P7 F1 90.0(3)
F4 P7 F1 90.3(2)
F6 P7 F1 89.5(3)
F5 P7 F1 90.3(3)
F9 P8 F7 92.2(3)
F9 P8 F8 90.4(3)
F7 P8 F8 177.4(3)
F9 P8 F11 90.5(3)
F7 P8 F11 89.6(2)
F8 P8 F11 90.1(2)
F9 P8 F12 90.6(3)
F7 P8 F12 90.5(3)
F8 P8 F12 89.8(3)
F11 P8 F12 178.9(3)
F9 P8 F10 179.0(3)
F7 P8 F10 88.7(3)
F8 P8 F10 88.7(3)
F11 P8 F10 89.2(2)
F12 P8 F10 89.7(3)
C1 N1 C5 118.1(5)
C10 N2 C6 117.7(5)
C13 N3 C17 118.0(5)
C22 N4 C18 118.1(5)
C25 N5 C29 117.8(5)
C34 N6 C30 118.3(5)
N1 C1 C2 123.0(6)
N1 C1 P1 115.5(5)
C2 C1 P1 121.5(5)
C3 C2 C1 119.1(6)
C2 C3 C4 120.2(6)
C3 C4 C5 117.8(6)
C3 C4 C11 122.9(6)
C5 C4 C11 119.2(6)
N1 C5 C4 121.7(6)
N1 C5 C6 119.1(5)
C4 C5 C6 119.3(6)
N2 C6 C7 122.8(6)
N2 C6 C5 118.5(5)
C7 C6 C5 118.6(6)
C8 C7 C6 116.8(6)
C8 C7 C12 123.0(6)
C6 C7 C12 120.2(6)
C9 C8 C7 120.9(6)
C8 C9 C10 117.8(6)
N2 C10 C9 123.9(6)
N2 C10 P2 113.1(4)
C9 C10 P2 123.0(5)
C12 C11 C4 121.7(6)
C11 C12 C7 120.9(6)
N3 C13 C14 124.0(6)
N3 C13 P3 114.6(5)
C14 C13 P3 121.3(5)
C13 C14 C15 118.1(6)
C16 C15 C14 119.7(6)
C15 C16 C23 121.2(6)
C15 C16 C17 117.6(6)
C23 C16 C17 121.1(6)
N3 C17 C16 122.5(6)
N3 C17 C18 120.1(5)
C16 C17 C18 117.4(6)
N4 C18 C19 122.2(6)
N4 C18 C17 118.3(5)
C19 C18 C17 119.5(6)
C20 C19 C18 118.9(6)
C20 C19 C24 120.6(6)
C18 C19 C24 120.5(6)
C19 C20 C21 118.7(6)
C22 C21 C20 118.6(6)
N4 C22 C21 123.5(6)
N4 C22 P4 115.8(4)
C21 C22 P4 120.7(5)
C24 C23 C16 120.9(6)
C23 C24 C19 120.4(6)
N5 C25 C26 123.3(6)
N5 C25 P5 112.7(4)
C26 C25 P5 123.9(5)
C27 C26 C25 118.8(6)
C26 C27 C28 119.6(6)
C27 C28 C29 117.8(6)
C27 C28 C35 121.7(6)
C29 C28 C35 120.5(6)
N5 C29 C28 122.6(5)
N5 C29 C30 119.0(5)
C28 C29 C30 118.3(5)
N6 C30 C31 122.1(6)
N6 C30 C29 118.2(5)
C31 C30 C29 119.7(5)
C32 C31 C30 117.8(6)
C32 C31 C36 122.6(6)
C30 C31 C36 119.5(6)
C33 C32 C31 119.8(6)
C32 C33 C34 119.2(6)
N6 C34 C33 122.8(6)
N6 C34 P6 115.7(4)
C33 C34 P6 121.5(5)
C36 C35 C28 120.6(6)
C35 C36 C31 121.1(6)
C38 C37 C42 119.2(6)
C38 C37 P1 118.9(5)
C42 C37 P1 121.9(5)
C39 C38 C37 120.6(6)
C40 C39 C38 120.6(6)
C41 C40 C39 119.7(7)
C40 C41 C42 120.9(7)
C41 C42 C37 119.0(6)
C48 C43 C44 119.0(6)
C48 C43 P1 121.8(5)
C44 C43 P1 119.2(5)
C43 C44 C45 120.8(7)
C46 C45 C44 119.7(8)
C47 C46 C45 119.8(7)
C46 C47 C48 120.3(8)
C43 C48 C47 120.4(7)
C54 C49 C50 119.9(6)
C54 C49 P2 119.3(5)
C50 C49 P2 120.5(5)
C51 C50 C49 119.6(6)
C50 C51 C52 121.0(6)
C53 C52 C51 118.9(6)
C52 C53 C54 120.8(6)
C49 C54 C53 119.7(6)
C56 C55 C60 118.6(6)
C56 C55 P2 122.8(5)
C60 C55 P2 118.5(5)
C57 C56 C55 119.6(7)
C58 C57 C56 121.6(8)
C57 C58 C59 119.5(7)
C58 C59 C60 120.8(8)
C59 C60 C55 120.0(7)
C66 C61 C62 118.9(6)
C66 C61 P3 122.9(5)
C62 C61 P3 118.2(5)
C61 C62 C63 120.4(7)
C64 C63 C62 120.3(7)
C63 C64 C65 119.6(7)
C66 C65 C64 120.9(7)
C65 C66 C61 119.9(7)
C72 C67 C68 118.6(6)
C72 C67 P3 119.1(5)
C68 C67 P3 122.3(5)
C69 C68 C67 119.5(7)
C70 C69 C68 121.2(7)
C71 C70 C69 119.6(7)
C70 C71 C72 120.1(7)
C71 C72 C67 121.0(7)
C78 C73 C74 119.7(6)
C78 C73 P4 117.5(5)
C74 C73 P4 122.8(5)
C75 C74 C73 119.6(6)
C76 C75 C74 121.3(6)
C75 C76 C77 118.8(6)
C76 C77 C78 121.0(6)
C73 C78 C77 119.6(6)
C84 C79 C80 117.4(6)
C84 C79 P4 121.6(5)
C80 C79 P4 121.0(5)
C81 C80 C79 121.5(6)
C80 C81 C82 119.8(7)
C83 C82 C81 119.4(7)
C82 C83 C84 120.5(7)
C83 C84 C79 121.4(7)
C86 C85 C90 117.7(6)
C86 C85 P5 123.0(5)
C90 C85 P5 119.2(5)
C87 C86 C85 120.7(6)
C86 C87 C88 121.2(7)
C89 C88 C87 119.3(7)
C88 C89 C90 119.3(7)
C85 C90 C89 121.8(6)
C96 C91 C92 119.8(6)
C96 C91 P5 119.4(5)
C92 C91 P5 120.7(5)
C93 C92 C91 119.8(6)
C94 C93 C92 121.2(6)
C95 C94 C93 119.0(6)
C94 C95 C96 121.1(7)
C91 C96 C95 119.0(6)
C102 C97 C98 119.7(6)
C102 C97 P6 118.0(5)
C98 C97 P6 122.3(5)
C99 C98 C97 119.6(7)
C98 C99 C100 120.0(7)
C101 C100 C99 120.0(7)
C100 C101 C102 119.8(7)
C97 C102 C101 120.9(7)
C104 C103 C108 119.0(6)
C104 C103 P6 121.3(5)
C108 C103 P6 119.5(5)
C103 C104 C105 119.8(6)
C106 C105 C104 120.9(7)
C107 C106 C105 119.0(6)
C106 C107 C108 120.8(7)
C107 C108 C103 120.4(6)
N1S C2S C1S 166.4(17)
N2S C4S C3S 178.7(11)
N3S C6S C5S 163(2)

loop_
_geom_bond_atom_site_label_1
_geom_bond_atom_site_label_2
_geom_bond_distance
Au1 P5 2.3624(15)
Au1 P1 2.3750(16)
Au1 P3 2.3957(16)
Au1 Hg1 2.7847(4)
Au2 P2 2.3620(15)
Au2 P6 2.3624(16)
Au2 P4 2.3997(16)
Au2 Hg1 2.7807(4)
P1 C43 1.817(6)
P1 C37 1.824(7)
P1 C1 1.829(7)
P2 C49 1.815(6)
P2 C55 1.828(6)
P2 C10 1.837(6)
P3 C67 1.816(7)
P3 C61 1.834(6)
P3 C13 1.837(6)
P4 C79 1.816(6)
P4 C22 1.835(7)
P4 C73 1.842(6)
P5 C91 1.819(6)
P5 C85 1.823(6)
P5 C25 1.824(6)
P6 C103 1.818(6)
P6 C34 1.832(6)
P6 C97 1.840(6)
P7 F2 1.594(4)
P7 F3 1.594(4)
P7 F4 1.596(4)
P7 F6 1.597(5)
P7 F5 1.599(4)
P7 F1 1.603(4)
P8 F9 1.585(5)
P8 F7 1.586(4)
P8 F8 1.596(4)
P8 F11 1.599(4)
P8 F12 1.603(4)
P8 F10 1.610(5)
N1 C1 1.330(8)
N1 C5 1.380(8)
N2 C10 1.329(8)
N2 C6 1.365(8)
N3 C13 1.339(8)
N3 C17 1.359(8)
N4 C22 1.335(8)
N4 C18 1.379(8)
N5 C25 1.347(7)
N5 C29 1.349(7)
N6 C34 1.327(7)
N6 C30 1.374(7)
C1 C2 1.404(9)
C2 C3 1.360(9)
C3 C4 1.402(9)
C4 C5 1.412(9)
C4 C11 1.435(9)
C5 C6 1.450(9)
C6 C7 1.415(8)
C7 C8 1.408(9)
C7 C12 1.426(9)
C8 C9 1.369(9)
C9 C10 1.411(8)
C11 C12 1.331(9)
C13 C14 1.396(9)
C14 C15 1.407(10)
C15 C16 1.394(9)
C16 C23 1.414(9)
C16 C17 1.433(9)
C17 C18 1.451(9)
C18 C19 1.403(8)
C19 C20 1.403(10)
C19 C24 1.437(9)
C20 C21 1.411(9)
C21 C22 1.403(8)
C23 C24 1.349(10)
C25 C26 1.396(8)
C26 C27 1.373(9)
C27 C28 1.403(9)
C28 C29 1.414(8)
C28 C35 1.421(9)
C29 C30 1.451(8)
C30 C31 1.414(8)
C31 C32 1.395(9)
C31 C36 1.424(8)
C32 C33 1.374(9)
C33 C34 1.405(8)
C35 C36 1.362(9)
C37 C38 1.385(8)
C37 C42 1.405(9)
C38 C39 1.381(9)
C39 C40 1.378(9)
C40 C41 1.373(10)
C41 C42 1.403(9)
C43 C48 1.376(9)
C43 C44 1.385(9)
C44 C45 1.386(9)
C45 C46 1.382(12)
C46 C47 1.373(12)
C47 C48 1.391(10)
C49 C54 1.380(9)
C49 C50 1.403(9)
C50 C51 1.380(9)
C51 C52 1.398(9)
C52 C53 1.380(10)
C53 C54 1.404(9)
C55 C56 1.393(9)
C55 C60 1.411(9)
C56 C57 1.381(10)
C57 C58 1.366(12)
C58 C59 1.373(11)
C59 C60 1.377(10)
C61 C66 1.389(9)
C61 C62 1.396(9)
C62 C63 1.396(9)
C63 C64 1.357(11)
C64 C65 1.393(11)
C65 C66 1.380(10)
C67 C72 1.394(9)
C67 C68 1.400(9)
C68 C69 1.392(10)
C69 C70 1.379(10)
C70 C71 1.376(10)
C71 C72 1.385(9)
C73 C78 1.376(9)
C73 C74 1.405(8)
C74 C75 1.381(9)
C75 C76 1.378(9)
C76 C77 1.384(9)
C77 C78 1.400(9)
C79 C84 1.391(9)
C79 C80 1.399(9)
C80 C81 1.384(9)
C81 C82 1.390(10)
C82 C83 1.380(10)
C83 C84 1.380(9)
C85 C86 1.386(9)
C85 C90 1.391(9)
C86 C87 1.377(9)
C87 C88 1.384(10)
C88 C89 1.376(10)
C89 C90 1.394(9)
C91 C96 1.388(9)
C91 C92 1.392(8)
C92 C93 1.380(9)
C93 C94 1.378(10)
C94 C95 1.375(10)
C95 C96 1.404(9)
C97 C102 1.373(9)
C97 C98 1.395(9)
C98 C99 1.385(9)
C99 C100 1.396(10)
C100 C101 1.372(10)
C101 C102 1.386(10)
C103 C104 1.383(8)
C103 C108 1.402(8)
C104 C105 1.400(9)
C105 C106 1.384(10)
C106 C107 1.378(10)
C107 C108 1.385(9)
C1S C2S 1.357(18)
C2S N1S 1.135(18)
C3S C4S 1.369(12)
C4S N2S 1.092(10)
C5S C6S 1.330(14)
C6S N3S 1.073(12)

loop_
_geom_torsion_atom_site_label_1
_geom_torsion_atom_site_label_2
_geom_torsion_atom_site_label_3
_geom_torsion_atom_site_label_4
_geom_torsion
P2 Au2 Hg1 Au1 22.32(10)
P6 Au2 Hg1 Au1 -105.49(10)
P4 Au2 Hg1 Au1 139.77(10)
P5 Au1 Hg1 Au2 12.99(10)
P1 Au1 Hg1 Au2 -113.98(10)
P3 Au1 Hg1 Au2 131.94(10)
P5 Au1 P1 C43 -178.2(2)
P3 Au1 P1 C43 27.2(2)
Hg1 Au1 P1 C43 -71.5(2)
P5 Au1 P1 C37 64.7(2)
P3 Au1 P1 C37 -89.9(2)
Hg1 Au1 P1 C37 171.4(2)
P5 Au1 P1 C1 -53.5(2)
P3 Au1 P1 C1 152.0(2)
Hg1 Au1 P1 C1 53.3(2)
P6 Au2 P2 C49 49.5(2)
P4 Au2 P2 C49 -157.8(2)
Hg1 Au2 P2 C49 -57.1(2)
P6 Au2 P2 C55 -69.9(2)
P4 Au2 P2 C55 82.8(2)
Hg1 Au2 P2 C55 -176.5(2)
P6 Au2 P2 C10 174.1(2)
P4 Au2 P2 C10 -33.3(2)
Hg1 Au2 P2 C10 67.4(2)
P5 Au1 P3 C67 36.0(2)
P1 Au1 P3 C67 -167.6(2)
Hg1 Au1 P3 C67 -66.7(2)
P5 Au1 P3 C61 -81.0(2)
P1 Au1 P3 C61 75.5(2)
Hg1 Au1 P3 C61 176.4(2)
P5 Au1 P3 C13 158.8(2)
P1 Au1 P3 C13 -44.7(2)
Hg1 Au1 P3 C13 56.2(2)
P2 Au2 P4 C79 32.8(2)
P6 Au2 P4 C79 -171.3(2)
Hg1 Au2 P4 C79 -69.7(2)
P2 Au2 P4 C22 155.8(2)
P6 Au2 P4 C22 -48.3(2)
Hg1 Au2 P4 C22 53.3(2)
P2 Au2 P4 C73 -85.3(2)
P6 Au2 P4 C73 70.6(2)
Hg1 Au2 P4 C73 172.3(2)
P1 Au1 P5 C91 51.0(2)
P3 Au1 P5 C91 -155.5(2)
Hg1 Au1 P5 C91 -55.3(2)
P1 Au1 P5 C85 -69.6(2)
P3 Au1 P5 C85 83.9(2)
Hg1 Au1 P5 C85 -175.9(2)
P1 Au1 P5 C25 174.1(2)
P3 Au1 P5 C25 -32.5(2)
Hg1 Au1 P5 C25 67.7(2)
P2 Au2 P6 C103 -178.8(2)
P4 Au2 P6 C103 27.9(2)
Hg1 Au2 P6 C103 -72.0(2)
P2 Au2 P6 C34 -54.2(2)
P4 Au2 P6 C34 152.6(2)
Hg1 Au2 P6 C34 52.6(2)
P2 Au2 P6 C97 63.1(2)
P4 Au2 P6 C97 -90.1(2)
Hg1 Au2 P6 C97 169.9(2)
C5 N1 C1 C2 -3.5(9)
C5 N1 C1 P1 176.3(4)
C43 P1 C1 N1 104.7(5)
C37 P1 C1 N1 -146.0(5)
Au1 P1 C1 N1 -25.0(5)
C43 P1 C1 C2 -75.4(5)
C37 P1 C1 C2 33.8(6)
Au1 P1 C1 C2 154.9(4)
N1 C1 C2 C3 3.9(9)
P1 C1 C2 C3 -175.9(5)
C1 C2 C3 C4 -1.3(9)
C2 C3 C4 C5 -1.3(9)
C2 C3 C4 C11 176.1(6)
C1 N1 C5 C4 0.7(8)
C1 N1 C5 C6 -178.1(5)
C3 C4 C5 N1 1.7(9)
C11 C4 C5 N1 -175.8(5)
C3 C4 C5 C6 -179.5(6)
C11 C4 C5 C6 3.0(9)
C10 N2 C6 C7 -0.2(9)
C10 N2 C6 C5 178.9(5)
N1 C5 C6 N2 -2.8(8)
C4 C5 C6 N2 178.4(5)
N1 C5 C6 C7 176.4(5)
C4 C5 C6 C7 -2.5(8)
N2 C6 C7 C8 0.8(9)
C5 C6 C7 C8 -178.3(6)
N2 C6 C7 C12 179.7(6)
C5 C6 C7 C12 0.6(9)
C6 C7 C8 C9 -1.0(10)
C12 C7 C8 C9 -179.9(6)
C7 C8 C9 C10 0.6(10)
C6 N2 C10 C9 -0.1(9)
C6 N2 C10 P2 -179.4(4)
C8 C9 C10 N2 -0.1(10)
C8 C9 C10 P2 179.2(5)
C49 P2 C10 N2 87.6(5)
C55 P2 C10 N2 -163.4(4)
Au2 P2 C10 N2 -44.6(5)
C49 P2 C10 C9 -91.7(6)
C55 P2 C10 C9 17.3(6)
Au2 P2 C10 C9 136.0(5)
C3 C4 C11 C12 -179.1(6)
C5 C4 C11 C12 -1.7(10)
C4 C11 C12 C7 -0.2(10)
C8 C7 C12 C11 179.6(6)
C6 C7 C12 C11 0.7(10)
C17 N3 C13 C14 -0.7(9)
C17 N3 C13 P3 -178.6(4)
C67 P3 C13 N3 95.5(5)
C61 P3 C13 N3 -158.3(5)
Au1 P3 C13 N3 -36.0(5)
C67 P3 C13 C14 -82.5(6)
C61 P3 C13 C14 23.8(6)
Au1 P3 C13 C14 146.0(5)
N3 C13 C14 C15 0.2(10)
P3 C13 C14 C15 178.0(5)
C13 C14 C15 C16 1.6(11)
C14 C15 C16 C23 177.4(7)
C14 C15 C16 C17 -2.6(10)
C13 N3 C17 C16 -0.4(9)
C13 N3 C17 C18 -179.6(6)
C15 C16 C17 N3 2.1(10)
C23 C16 C17 N3 -177.9(6)
C15 C16 C17 C18 -178.7(6)
C23 C16 C17 C18 1.3(9)
C22 N4 C18 C19 -0.5(9)
C22 N4 C18 C17 179.4(6)
N3 C17 C18 N4 -4.4(9)
C16 C17 C18 N4 176.4(6)
N3 C17 C18 C19 175.5(6)
C16 C17 C18 C19 -3.7(9)
N4 C18 C19 C20 1.8(10)
C17 C18 C19 C20 -178.1(6)
N4 C18 C19 C24 -176.5(6)
C17 C18 C19 C24 3.6(10)
C18 C19 C20 C21 -1.4(10)
C24 C19 C20 C21 176.9(7)
C19 C20 C21 C22 -0.2(10)
C18 N4 C22 C21 -1.2(9)
C18 N4 C22 P4 178.5(4)
C20 C21 C22 N4 1.6(10)
C20 C21 C22 P4 -178.2(5)
C79 P4 C22 N4 100.1(5)
C73 P4 C22 N4 -152.2(5)
Au2 P4 C22 N4 -31.4(5)
C79 P4 C22 C21 -80.2(6)
C73 P4 C22 C21 27.6(6)
Au2 P4 C22 C21 148.4(5)
C15 C16 C23 C24 -178.6(7)
C17 C16 C23 C24 1.4(11)
C16 C23 C24 C19 -1.7(11)
C20 C19 C24 C23 -179.1(7)
C18 C19 C24 C23 -0.9(10)
C29 N5 C25 C26 -1.2(9)
C29 N5 C25 P5 -179.4(4)
C91 P5 C25 N5 87.2(5)
C85 P5 C25 N5 -164.2(4)
Au1 P5 C25 N5 -44.7(5)
C91 P5 C25 C26 -91.0(6)
C85 P5 C25 C26 17.7(6)
Au1 P5 C25 C26 137.2(5)
N5 C25 C26 C27 0.2(10)
P5 C25 C26 C27 178.2(5)
C25 C26 C27 C28 1.5(10)
C26 C27 C28 C29 -2.1(9)
C26 C27 C28 C35 178.0(6)
C25 N5 C29 C28 0.5(8)
C25 N5 C29 C30 -177.4(5)
C27 C28 C29 N5 1.1(9)
C35 C28 C29 N5 -179.0(6)
C27 C28 C29 C30 179.1(6)
C35 C28 C29 C30 -1.0(9)
C34 N6 C30 C31 0.1(8)
C34 N6 C30 C29 -178.4(5)
N5 C29 C30 N6 -6.6(8)
C28 C29 C30 N6 175.4(5)
N5 C29 C30 C31 174.9(5)
C28 C29 C30 C31 -3.1(8)
N6 C30 C31 C32 2.9(9)
C29 C30 C31 C32 -178.6(6)
N6 C30 C31 C36 -174.3(5)
C29 C30 C31 C36 4.2(8)
C30 C31 C32 C33 -2.8(9)
C36 C31 C32 C33 174.3(6)
C31 C32 C33 C34 0.0(9)
C30 N6 C34 C33 -3.2(8)
C30 N6 C34 P6 174.8(4)
C32 C33 C34 N6 3.2(9)
C32 C33 C34 P6 -174.7(5)
C103 P6 C34 N6 108.2(5)
C97 P6 C34 N6 -142.5(4)
Au2 P6 C34 N6 -21.4(5)
C103 P6 C34 C33 -73.8(5)
C97 P6 C34 C33 35.5(5)
Au2 P6 C34 C33 156.7(4)
C27 C28 C35 C36 -175.8(6)
C29 C28 C35 C36 4.3(9)
C28 C35 C36 C31 -3.3(10)
C32 C31 C36 C35 -178.0(6)
C30 C31 C36 C35 -0.9(9)
C43 P1 C37 C38 -160.3(5)
C1 P1 C37 C38 91.0(5)
Au1 P1 C37 C38 -37.0(6)
C43 P1 C37 C42 17.8(6)
C1 P1 C37 C42 -90.9(6)
Au1 P1 C37 C42 141.1(5)
C42 C37 C38 C39 0.8(10)
P1 C37 C38 C39 178.9(5)
C37 C38 C39 C40 -1.0(11)
C38 C39 C40 C41 0.7(11)
C39 C40 C41 C42 -0.3(12)
C40 C41 C42 C37 0.1(12)
C38 C37 C42 C41 -0.4(10)
P1 C37 C42 C41 -178.4(6)
C37 P1 C43 C48 -128.0(6)
C1 P1 C43 C48 -19.9(6)
Au1 P1 C43 C48 112.6(5)
C37 P1 C43 C44 55.3(6)
C1 P1 C43 C44 163.4(5)
Au1 P1 C43 C44 -64.1(6)
C48 C43 C44 C45 -0.6(10)
P1 C43 C44 C45 176.2(5)
C43 C44 C45 C46 -0.7(11)
C44 C45 C46 C47 1.6(12)
C45 C46 C47 C48 -1.2(13)
C44 C43 C48 C47 1.0(10)
P1 C43 C48 C47 -175.7(6)
C46 C47 C48 C43 -0.2(12)
C55 P2 C49 C54 106.8(6)
C10 P2 C49 C54 -143.4(5)
Au2 P2 C49 C54 -15.5(6)
C55 P2 C49 C50 -68.4(6)
C10 P2 C49 C50 41.4(6)
Au2 P2 C49 C50 169.3(4)
C54 C49 C50 C51 -2.6(10)
P2 C49 C50 C51 172.6(5)
C49 C50 C51 C52 1.9(10)
C50 C51 C52 C53 -0.4(10)
C51 C52 C53 C54 -0.6(10)
C50 C49 C54 C53 1.6(10)
P2 C49 C54 C53 -173.6(5)
C52 C53 C54 C49 -0.1(11)
C49 P2 C55 C56 -7.2(6)
C10 P2 C55 C56 -117.3(6)
Au2 P2 C55 C56 121.8(5)
C49 P2 C55 C60 177.1(5)
C10 P2 C55 C60 67.0(6)
Au2 P2 C55 C60 -53.9(6)
C60 C55 C56 C57 -0.5(11)
P2 C55 C56 C57 -176.2(6)
C55 C56 C57 C58 0.4(13)
C56 C57 C58 C59 -0.1(13)
C57 C58 C59 C60 -0.1(13)
C58 C59 C60 C55 0.0(12)
C56 C55 C60 C59 0.3(10)
P2 C55 C60 C59 176.1(6)
C67 P3 C61 C66 31.0(6)
C13 P3 C61 C66 -75.5(6)
Au1 P3 C61 C66 158.5(5)
C67 P3 C61 C62 -148.3(5)
C13 P3 C61 C62 105.2(5)
Au1 P3 C61 C62 -20.8(6)
C66 C61 C62 C63 0.7(10)
P3 C61 C62 C63 180.0(5)
C61 C62 C63 C64 0.3(11)
C62 C63 C64 C65 -1.6(12)
C63 C64 C65 C66 2.0(12)
C64 C65 C66 C61 -1.0(11)
C62 C61 C66 C65 -0.3(10)
P3 C61 C66 C65 -179.5(5)
C61 P3 C67 C72 56.6(5)
C13 P3 C67 C72 166.1(5)
Au1 P3 C67 C72 -64.5(5)
C61 P3 C67 C68 -125.8(5)
C13 P3 C67 C68 -16.3(6)
Au1 P3 C67 C68 113.1(5)
C72 C67 C68 C69 -0.2(9)
P3 C67 C68 C69 -177.7(5)
C67 C68 C69 C70 0.5(10)
C68 C69 C70 C71 -1.5(10)
C69 C70 C71 C72 2.2(10)
C70 C71 C72 C67 -1.9(9)
C68 C67 C72 C71 0.9(9)
P3 C67 C72 C71 178.6(5)
C79 P4 C73 C78 -144.6(5)
C22 P4 C73 C78 108.4(5)
Au2 P4 C73 C78 -17.0(6)
C79 P4 C73 C74 34.3(6)
C22 P4 C73 C74 -72.7(6)
Au2 P4 C73 C74 162.0(5)
C78 C73 C74 C75 -2.5(10)
P4 C73 C74 C75 178.6(5)
C73 C74 C75 C76 0.7(10)
C74 C75 C76 C77 0.5(10)
C75 C76 C77 C78 0.2(10)
C74 C73 C78 C77 3.1(10)
P4 C73 C78 C77 -177.9(5)
C76 C77 C78 C73 -2.0(10)
C22 P4 C79 C84 -28.2(6)
C73 P4 C79 C84 -137.6(5)
Au2 P4 C79 C84 101.4(5)
C22 P4 C79 C80 153.9(5)
C73 P4 C79 C80 44.5(6)
Au2 P4 C79 C80 -76.5(5)
C84 C79 C80 C81 1.1(9)
P4 C79 C80 C81 179.0(5)
C79 C80 C81 C82 -1.3(10)
C80 C81 C82 C83 0.9(10)
C81 C82 C83 C84 -0.3(10)
C82 C83 C84 C79 0.1(10)
C80 C79 C84 C83 -0.4(10)
P4 C79 C84 C83 -178.4(5)
C91 P5 C85 C86 -8.6(6)
C25 P5 C85 C86 -116.9(6)
Au1 P5 C85 C86 121.3(5)
C91 P5 C85 C90 176.6(5)
C25 P5 C85 C90 68.4(6)
Au1 P5 C85 C90 -53.5(5)
C90 C85 C86 C87 -0.5(10)
P5 C85 C86 C87 -175.3(6)
C85 C86 C87 C88 0.1(12)
C86 C87 C88 C89 0.4(12)
C87 C88 C89 C90 -0.5(11)
C86 C85 C90 C89 0.4(10)
P5 C85 C90 C89 175.4(6)
C88 C89 C90 C85 0.1(11)
C85 P5 C91 C96 110.9(6)
C25 P5 C91 C96 -140.1(5)
Au1 P5 C91 C96 -12.5(6)
C85 P5 C91 C92 -65.8(6)
C25 P5 C91 C92 43.2(6)
Au1 P5 C91 C92 170.9(4)
C96 C91 C92 C93 -1.4(10)
P5 C91 C92 C93 175.2(5)
C91 C92 C93 C94 0.7(10)
C92 C93 C94 C95 0.0(10)
C93 C94 C95 C96 0.0(11)
C92 C91 C96 C95 1.5(10)
P5 C91 C96 C95 -175.2(5)
C94 C95 C96 C91 -0.8(11)
C103 P6 C97 C102 -167.5(5)
C34 P6 C97 C102 84.2(5)
Au2 P6 C97 C102 -43.8(5)
C103 P6 C97 C98 14.2(6)
C34 P6 C97 C98 -94.1(6)
Au2 P6 C97 C98 137.9(5)
C102 C97 C98 C99 -0.3(10)
P6 C97 C98 C99 177.9(5)
C97 C98 C99 C100 0.4(11)
C98 C99 C100 C101 -0.1(12)
C99 C100 C101 C102 -0.1(12)
C98 C97 C102 C101 0.1(10)
P6 C97 C102 C101 -178.3(6)
C100 C101 C102 C97 0.2(11)
C34 P6 C103 C104 -19.9(6)
C97 P6 C103 C104 -126.8(5)
Au2 P6 C103 C104 112.7(5)
C34 P6 C103 C108 165.0(5)
C97 P6 C103 C108 58.1(6)
Au2 P6 C103 C108 -62.4(5)
C108 C103 C104 C105 1.7(10)
P6 C103 C104 C105 -173.5(5)
C103 C104 C105 C106 -1.9(11)
C104 C105 C106 C107 1.1(11)
C105 C106 C107 C108 -0.1(11)
C106 C107 C108 C103 -0.1(11)
C104 C103 C108 C107 -0.7(10)
P6 C103 C108 C107 174.5(5)
